data_7110654
loop_
_publ_author_name
'Hannon, Michael J.'
'Painting, Claire L.'
'Alcock, Nathaniel W.'

_publ_section_title
;
 A metallo-supramolecular double-helix containing a major and a minor
 groove
;
_journal_issue 20
_journal_name_full 'Chemical Communications'
_journal_page_first 2023
_journal_paper_doi 10.1039/a905795a
_journal_year 1999
_chemical_formula_sum 'C45.5 H36.75 Ag F6 N4.25 P'
_chemical_formula_weight 895.88
_chemical_name_systematic
;
 ?
;
_space_group_IT_number 2
_symmetry_cell_setting triclinic
_symmetry_space_group_name_Hall '-P 1'
_symmetry_space_group_name_H-M 'P -1'
_atom_sites_solution_hydrogens geom
_atom_sites_solution_primary direct
_atom_sites_solution_secondary difmap
_audit_creation_method SHELXL
_cell_angle_alpha 86.741(5)
_cell_angle_beta 83.700(5)
_cell_angle_gamma 73.329(5)
_cell_formula_units_Z 4
_cell_length_a 13.351(3)
_cell_length_b 15.931(3)
_cell_length_c 20.478(3)
_cell_measurement_reflns_used 5622
_cell_measurement_temperature 180(2)
_cell_measurement_theta_max 15
_cell_measurement_theta_min 3
_cell_volume 4145.8(14)
_computing_structure_refinement 'SHELXL-96 (Sheldrick, 1996)'
_computing_structure_solution 'SHELXS-96 (Sheldrick, 1990)'
_diffrn_ambient_temperature 180(2)
_diffrn_radiation_monochromator graphite
_diffrn_radiation_source 'fine-focus sealed tube'
_diffrn_radiation_type MoK\a
_diffrn_radiation_wavelength 0.71073
_diffrn_reflns_av_R_equivalents 0.0539
_diffrn_reflns_av_sigmaI/netI 0.1388
_diffrn_reflns_limit_h_max 17
_diffrn_reflns_limit_h_min -17
_diffrn_reflns_limit_k_max 18
_diffrn_reflns_limit_k_min -21
_diffrn_reflns_limit_l_max 27
_diffrn_reflns_limit_l_min -21
_diffrn_reflns_number 16667
_diffrn_reflns_theta_max 22.50
_diffrn_reflns_theta_min 1.65
_exptl_absorpt_coefficient_mu 0.589
_exptl_absorpt_correction_T_max 0.93
_exptl_absorpt_correction_T_min 0.73
_exptl_absorpt_correction_type psi-scan
_exptl_crystal_colour brown
_exptl_crystal_density_diffrn 1.435
_exptl_crystal_description platesd
_exptl_crystal_F_000 1822
_exptl_crystal_size_max 0.3
_exptl_crystal_size_mid 0.2
_exptl_crystal_size_min 0.1
_refine_diff_density_max 1.070
_refine_diff_density_min -0.618
_refine_diff_density_rms 0.093
_refine_ls_extinction_method none
_refine_ls_goodness_of_fit_all 0.997
_refine_ls_goodness_of_fit_obs 1.156
_refine_ls_matrix_type full
_refine_ls_number_parameters 992
_refine_ls_number_reflns 10674
_refine_ls_number_restraints 36
_refine_ls_restrained_S_all 0.997
_refine_ls_restrained_S_obs 1.156
_refine_ls_R_factor_all 0.1488
_refine_ls_R_factor_obs 0.0744
_refine_ls_shift/esd_max 0.532
_refine_ls_shift/esd_mean 0.024
_refine_ls_structure_factor_coef Fsqd
_refine_ls_weighting_details 'w=1/[\s^2^(Fo^2^)+(0.1000P)^2^+1.4000P] where P=(Fo^2^+2Fc^2^)/3'
_refine_ls_weighting_scheme calc
_refine_ls_wR_factor_all 0.2093
_refine_ls_wR_factor_obs 0.1736
_reflns_number_observed 5837
_reflns_number_total 10674
_reflns_observed_criterion >2sigma(I)
_cod_data_source_file 905795asup1.cif
_cod_data_source_block quinag
_cod_depositor_comments
;
The following automatic conversions were performed:

'_symmetry_cell_setting' value 'Triclinic' changed to 'triclinic'
according to /home/saulius/struct/CIF-dictionaries/cif_core.dic
dictionary named 'cif_core.dic' version 2.4.2 from
2011-04-26.

'_geom_bond_publ_flag' value 'Y' changed to 'y'
according to /home/saulius/struct/CIF-dictionaries/cif_core.dic
dictionary named 'cif_core.dic' version 2.4.2 from 2011-04-26 (8
times).

Automatic conversion script
Id: cif_fix_values 1891 2012-01-12 08:04:46Z andrius 

The following automatic conversions were performed:

'_refine_ls_weighting_scheme' value 'calc
w=1/[\s^2^(Fo^2^)+(0.1000P)^2^+1.4000P] where P=(Fo^2^+2Fc^2^)/3' was
changed to 'calc'. New tag '_refine_ls_weighting_details' was
created. The value of the new tag was set to
'w=1/[\s^2^(Fo^2^)+(0.1000P)^2^+1.4000P] where P=(Fo^2^+2Fc^2^)/3'.

Automatic conversion script
Id: cif_fix_values 3143 2015-03-26 13:38:13Z robertas 
;
_cod_original_sg_symbol_H-M P-1
_cod_original_formula_sum 'C45.50 H36.75 Ag F6 N4.25 P'
_cod_database_code 7110654

loop_
_symmetry_equiv_pos_as_xyz
'x, y, z'
'-x, -y, -z'

loop_
_atom_site_aniso_label
_atom_site_aniso_U_11
_atom_site_aniso_U_22
_atom_site_aniso_U_33
_atom_site_aniso_U_23
_atom_site_aniso_U_13
_atom_site_aniso_U_12
Ag1 0.0450(6) 0.0289(4) 0.0700(7) -0.0044(4) 0.0035(5) -0.0129(4)
Ag2 0.0396(6) 0.0391(5) 0.0693(7) 0.0009(5) 0.0004(5) -0.0039(4)
P1 0.076(3) 0.047(2) 0.098(3) 0.013(2) -0.025(2) -0.0109(19)
F11 0.130(8) 0.049(4) 0.167(8) -0.004(5) 0.042(6) -0.018(5)
F12 0.254(13) 0.051(5) 0.143(8) 0.026(5) -0.070(8) -0.060(6)
F13 0.075(7) 0.117(7) 0.176(9) 0.012(7) -0.013(6) 0.035(5)
F14 0.065(7) 0.155(9) 0.320(16) 0.123(10) -0.011(8) -0.019(6)
F15 0.279(15) 0.176(10) 0.074(7) -0.019(6) -0.010(8) -0.133(10)
F16 0.205(12) 0.184(10) 0.117(8) 0.031(7) -0.062(8) -0.121(9)
P2 0.085(3) 0.0352(18) 0.105(3) -0.007(2) -0.007(2) -0.0125(18)
F21 0.089(9) 0.286(15) 0.185(11) -0.008(11) -0.024(8) -0.033(9)
F22 0.166(12) 0.330(18) 0.247(14) 0.117(14) -0.111(12) -0.167(13)
F23 0.237(13) 0.073(6) 0.189(11) 0.067(7) -0.013(9) -0.019(7)
F24 0.185(11) 0.078(6) 0.177(10) 0.049(6) -0.004(8) -0.044(6)
F25 0.299(17) 0.104(7) 0.191(11) -0.075(8) 0.110(11) -0.089(9)
F26 0.228(14) 0.126(8) 0.195(11) -0.075(8) 0.102(10) -0.082(9)
C011 0.117(14) 0.051(8) 0.088(11) 0.001(8) -0.029(10) -0.015(8)
C012 0.130(15) 0.055(9) 0.070(10) 0.002(8) -0.032(10) -0.011(9)
C013 0.130(15) 0.060(9) 0.077(11) -0.009(8) -0.015(11) -0.025(10)
C014 0.110(14) 0.063(9) 0.094(12) -0.010(9) -0.012(10) -0.027(9)
C015 0.104(14) 0.057(9) 0.088(12) -0.036(9) -0.037(10) 0.011(8)
C016 0.119(15) 0.049(8) 0.107(13) -0.001(8) -0.027(12) -0.019(10)
C021 0.041(10) 0.19(2) 0.20(2) 0.16(2) 0.039(13) 0.018(13)
C022 0.110(19) 0.034(8) 0.19(2) 0.019(11) 0.093(16) 0.013(9)
C023 0.099(17) 0.177(19) 0.113(15) -0.069(18) 0.061(13) -0.061(17)
C024 0.067(12) 0.117(16) 0.143(19) 0.000(13) 0.009(12) -0.011(12)
C025 0.095(14) 0.061(9) 0.144(17) -0.001(11) -0.022(11) -0.028(9)
C026 0.079(14) 0.21(2) 0.113(14) 0.048(16) -0.033(11) -0.085(15)
C031 0.19(3) 0.18(2) 0.098(17) -0.015(15) 0.00(2) -0.02(2)
C032 0.27(5) 0.21(4) 0.13(2) 0.00(2) -0.02(3) 0.02(3)
C033 0.28(4) 0.25(4) 0.15(3) 0.04(3) -0.02(3) 0.08(4)
C034 0.56(10) 0.20(3) 0.25(4) 0.12(3) -0.17(6) -0.07(4)
C035 0.57(9) 0.27(5) 0.072(18) 0.04(3) -0.01(3) -0.25(5)
C036 0.23(4) 0.34(6) 0.11(2) 0.03(3) 0.00(2) -0.08(4)
C041 0.29(5) 0.076(15) 0.28(5) 0.00(3) 0.09(3) -0.05(2)
C042 0.20(4) 0.19(3) 0.17(2) 0.12(2) 0.03(2) 0.05(2)
C043 0.12(2) 0.29(4) 0.26(4) 0.01(4) -0.01(3) 0.00(2)
C044 0.098(19) 0.18(2) 0.16(2) -0.06(2) 0.056(18) 0.043(15)
C045 0.24(3) 0.066(11) 0.083(13) -0.028(10) 0.016(19) 0.020(15)
C046 0.24(4) 0.13(2) 0.24(4) -0.07(3) 0.01(4) -0.03(2)
N11 0.033(5) 0.033(5) 0.050(6) 0.000(4) -0.014(5) -0.006(4)
C12 0.026(6) 0.049(7) 0.040(7) 0.004(6) -0.007(5) -0.005(5)
C13 0.050(8) 0.040(7) 0.065(9) -0.001(6) 0.007(7) 0.000(6)
C14 0.072(10) 0.055(8) 0.085(11) -0.001(8) 0.018(8) -0.006(7)
C15 0.055(9) 0.090(11) 0.058(9) 0.012(9) 0.013(7) 0.008(8)
C16 0.043(8) 0.077(9) 0.064(9) 0.020(8) 0.005(7) -0.005(7)
C17 0.041(7) 0.052(7) 0.055(8) 0.020(6) -0.016(6) -0.015(6)
C18 0.072(9) 0.040(7) 0.066(9) 0.023(7) -0.017(8) -0.024(6)
C19 0.060(8) 0.036(6) 0.056(8) 0.009(6) -0.017(7) -0.020(6)
C110 0.047(7) 0.034(6) 0.045(7) 0.010(6) -0.023(6) -0.011(5)
C111 0.039(7) 0.038(6) 0.043(7) -0.005(5) -0.006(6) -0.010(5)
N112 0.025(5) 0.042(5) 0.047(6) 0.002(5) -0.019(4) -0.007(4)
C113 0.030(6) 0.038(6) 0.043(7) -0.005(5) -0.010(5) -0.013(5)
C114 0.040(7) 0.041(6) 0.056(8) -0.008(6) -0.008(6) -0.003(6)
C115 0.028(7) 0.053(7) 0.069(9) -0.020(7) -0.006(6) 0.006(6)
C116 0.031(7) 0.059(7) 0.046(7) -0.020(6) -0.001(6) -0.014(6)
C117 0.039(7) 0.048(7) 0.050(7) 0.001(6) 0.003(6) -0.015(6)
C118 0.033(7) 0.040(6) 0.044(7) -0.006(6) -0.006(6) -0.006(5)
C119 0.050(8) 0.080(8) 0.066(9) -0.035(7) 0.006(7) -0.030(7)
C120 0.043(8) 0.066(8) 0.037(7) -0.011(6) -0.001(6) -0.016(6)
C121 0.038(7) 0.056(7) 0.068(9) -0.019(6) -0.006(7) -0.011(6)
C122 0.047(8) 0.054(7) 0.055(8) -0.003(6) -0.012(6) -0.010(6)
C123 0.023(6) 0.047(7) 0.074(9) -0.019(6) -0.007(6) -0.005(5)
C124 0.050(8) 0.056(7) 0.053(8) -0.001(6) -0.018(7) -0.009(6)
C125 0.053(9) 0.082(9) 0.054(8) -0.021(8) -0.022(7) -0.004(7)
N126 0.036(6) 0.051(6) 0.048(6) 0.002(5) -0.009(4) -0.011(5)
C127 0.032(7) 0.047(7) 0.065(8) -0.008(6) -0.001(6) 0.000(6)
C128 0.055(8) 0.032(6) 0.052(8) 0.002(5) -0.007(6) -0.008(6)
N129 0.043(6) 0.046(5) 0.051(6) -0.001(5) -0.005(5) -0.016(5)
C130 0.049(8) 0.052(7) 0.027(6) 0.009(5) 0.000(5) -0.024(6)
C131 0.070(10) 0.080(9) 0.054(8) -0.013(7) -0.004(7) -0.038(8)
C132 0.063(10) 0.115(12) 0.086(11) -0.003(9) -0.008(8) -0.050(10)
C133 0.136(16) 0.084(11) 0.061(10) -0.010(8) 0.011(10) -0.078(11)
C134 0.116(14) 0.064(9) 0.068(10) -0.010(7) -0.004(10) -0.055(10)
C135 0.093(11) 0.061(8) 0.041(8) 0.004(6) -0.013(7) -0.040(8)
C136 0.097(12) 0.040(7) 0.065(9) -0.003(6) -0.018(8) -0.014(8)
C137 0.067(9) 0.055(8) 0.071(9) 0.001(7) -0.026(7) 0.001(7)
N21 0.034(6) 0.054(6) 0.050(6) -0.016(5) -0.006(5) -0.011(5)
C22 0.030(7) 0.066(8) 0.039(7) -0.004(6) -0.003(6) -0.020(6)
C23 0.059(9) 0.074(9) 0.044(8) -0.008(7) 0.008(7) -0.018(7)
C24 0.089(11) 0.067(9) 0.062(9) -0.004(8) 0.022(8) -0.026(8)
C25 0.095(13) 0.111(12) 0.055(9) 0.003(9) 0.004(9) -0.059(11)
C26 0.052(9) 0.100(11) 0.050(8) -0.019(8) 0.014(7) -0.033(8)
C27 0.038(7) 0.059(7) 0.042(7) -0.020(6) 0.002(6) -0.014(6)
C28 0.024(7) 0.083(9) 0.054(8) -0.035(7) 0.005(6) -0.013(6)
C29 0.035(7) 0.049(7) 0.070(9) -0.017(6) 0.001(7) -0.012(6)
C210 0.037(7) 0.043(7) 0.050(7) -0.005(6) -0.018(6) -0.014(6)
C211 0.033(7) 0.036(6) 0.049(7) 0.000(6) -0.006(6) -0.012(5)
N212 0.021(5) 0.042(5) 0.049(6) -0.005(5) -0.002(4) -0.003(4)
C213 0.026(6) 0.040(6) 0.039(7) -0.014(5) -0.008(5) -0.006(5)
C214 0.039(7) 0.037(6) 0.051(7) -0.009(6) 0.001(6) -0.014(5)
C215 0.040(7) 0.046(7) 0.056(8) -0.011(6) -0.003(6) -0.011(6)
C216 0.032(7) 0.053(7) 0.040(7) 0.007(6) -0.012(5) -0.011(6)
C217 0.043(8) 0.044(7) 0.066(9) 0.009(6) -0.017(7) -0.014(6)
C218 0.045(7) 0.032(6) 0.050(7) -0.007(5) -0.005(6) -0.003(5)
C219 0.032(7) 0.063(7) 0.066(8) 0.010(6) -0.003(6) -0.007(6)
C220 0.040(7) 0.042(6) 0.031(6) 0.001(5) 0.008(6) -0.006(5)
C221 0.034(7) 0.045(6) 0.041(7) 0.000(5) 0.007(6) 0.000(5)
C222 0.033(7) 0.032(5) 0.053(7) -0.010(5) 0.001(5) -0.002(5)
C223 0.035(7) 0.040(6) 0.035(7) 0.002(5) 0.001(5) -0.013(5)
C224 0.046(8) 0.040(6) 0.047(7) -0.001(5) 0.010(6) -0.021(6)
C225 0.037(7) 0.063(7) 0.049(7) 0.008(6) -0.013(6) -0.019(6)
N226 0.028(5) 0.036(5) 0.050(6) -0.007(4) 0.003(4) -0.009(4)
C227 0.035(7) 0.043(7) 0.050(7) 0.003(5) -0.003(5) -0.022(5)
C228 0.045(7) 0.025(5) 0.048(7) -0.003(5) -0.003(6) -0.016(5)
N229 0.031(5) 0.037(5) 0.037(5) -0.002(4) 0.005(4) -0.003(4)
C230 0.045(8) 0.045(7) 0.039(7) -0.012(5) 0.000(6) -0.013(6)
C231 0.037(7) 0.046(6) 0.067(8) -0.007(6) -0.007(6) -0.012(6)
C232 0.041(8) 0.073(9) 0.070(9) -0.011(7) -0.011(7) -0.008(7)
C233 0.043(8) 0.072(9) 0.073(9) -0.012(7) -0.010(7) 0.002(7)
C234 0.059(9) 0.042(6) 0.056(8) -0.009(6) -0.014(7) 0.006(6)
C235 0.055(8) 0.033(6) 0.042(7) -0.006(5) -0.010(6) 0.002(6)
C236 0.065(9) 0.035(6) 0.053(8) 0.006(6) -0.014(7) -0.014(6)
C237 0.052(8) 0.028(6) 0.050(7) 0.007(5) -0.016(6) -0.020(5)

loop_
_atom_site_label
_atom_site_type_symbol
_atom_site_fract_x
_atom_site_fract_y
_atom_site_fract_z
_atom_site_U_iso_or_equiv
_atom_site_thermal_displace_type
_atom_site_occupancy
_atom_site_calc_flag
_atom_site_refinement_flags
Ag1 Ag 0.03610(7) 0.16565(5) 0.35880(4) 0.0480(3) Uani 1 d .
Ag2 Ag 0.84935(7) 0.18443(5) 0.12868(4) 0.0514(3) Uani 1 d .
P1 P -0.4143(3) -0.2329(2) 0.2356(2) 0.0743(11) Uani 1 d D
F11 F -0.4157(7) -0.3293(4) 0.2545(4) 0.121(3) Uani 1 d D
F12 F -0.4124(8) -0.1372(4) 0.2172(4) 0.143(4) Uani 1 d D
F13 F -0.5370(6) -0.2043(5) 0.2488(5) 0.136(4) Uani 1 d D
F14 F -0.2937(6) -0.2630(6) 0.2266(6) 0.188(6) Uani 1 d D
F15 F -0.4220(9) -0.2477(6) 0.1641(4) 0.162(5) Uani 1 d D
F16 F -0.4108(8) -0.2158(6) 0.3100(4) 0.153(4) Uani 1 d D
P2 P 0.0939(3) -0.2925(2) 0.2413(2) 0.0758(11) Uani 1 d D
F21 F -0.0160(7) -0.2952(8) 0.2254(5) 0.190(5) Uani 1 d D
F22 F 0.1996(8) -0.2889(9) 0.2580(6) 0.225(7) Uani 1 d D
F23 F 0.0926(9) -0.2158(5) 0.1919(5) 0.175(5) Uani 1 d D
F24 F 0.0944(8) -0.3689(5) 0.2919(5) 0.148(4) Uani 1 d D
F25 F 0.0400(10) -0.2277(6) 0.2961(5) 0.199(6) Uani 1 d D
F26 F 0.1431(9) -0.3572(6) 0.1869(5) 0.183(5) Uani 1 d D
C011 C 0.0586(8) 0.3164(6) 0.5611(5) 0.086(5) Uani 1 d G
H01A H -0.0021 0.2967 0.5712 0.103 Uiso 1 d G
C012 C 0.0608(8) 0.3770(6) 0.5129(5) 0.086(5) Uani 1 d G
H01B H 0.0006 0.3998 0.4896 0.104 Uiso 1 d G
C013 C 0.1493(11) 0.4078(5) 0.4957(4) 0.089(5) Uani 1 d G
H01C H 0.1491 0.4503 0.4611 0.107 Uiso 1 d G
C014 C 0.2350(8) 0.3757(7) 0.5295(6) 0.088(5) Uani 1 d G
H01D H 0.2953 0.3961 0.5192 0.106 Uiso 1 d G
C015 C 0.2339(8) 0.3116(7) 0.5800(5) 0.086(5) Uani 1 d G
H01E H 0.2940 0.2879 0.6032 0.104 Uiso 1 d G
C016 C 0.1445(10) 0.2832(5) 0.5957(4) 0.092(5) Uani 1 d G
H01F H 0.1430 0.2410 0.6301 0.110 Uiso 1 d G
C021 C 0.4429(8) 0.2899(9) 0.2828(8) 0.165(13) Uani 1 d G
H02A H 0.4874 0.2453 0.3077 0.198 Uiso 1 d G
C022 C 0.3974(11) 0.2755(6) 0.2293(8) 0.128(10) Uani 1 d G
H02B H 0.4117 0.2165 0.2163 0.153 Uiso 1 d G
C023 C 0.3375(10) 0.3349(13) 0.1955(5) 0.128(8) Uani 1 d G
H02C H 0.3100 0.3190 0.1587 0.154 Uiso 1 d G
C024 C 0.3132(8) 0.4179(10) 0.2110(7) 0.114(6) Uani 1 d G
H02D H 0.2668 0.4599 0.1853 0.137 Uiso 1 d G
C025 C 0.3501(11) 0.4460(6) 0.2605(8) 0.098(5) Uani 1 d G
H02E H 0.3324 0.5066 0.2697 0.118 Uiso 1 d G
C026 C 0.4128(10) 0.3858(12) 0.2968(5) 0.125(7) Uani 1 d G
H02F H 0.4396 0.4042 0.3329 0.150 Uiso 1 d G
C031 C 1.219(3) 0.5317(10) 0.0325(7) 0.164(11) Uani 1 d G
H03A H 1.1919 0.5907 0.0461 0.197 Uiso 1 d G
C032 C 1.325(3) 0.505(3) 0.0308(10) 0.220(15) Uani 1 d G
H03B H 1.3655 0.5387 0.0455 0.264 Uiso 1 d G
C033 C 1.3659(13) 0.423(3) 0.0053(11) 0.26(2) Uani 1 d G
H03C H 1.4396 0.3994 -0.0042 0.309 Uiso 1 d G
C034 C 1.304(3) 0.3793(10) -0.0054(9) 0.34(3) Uani 1 d G
H03D H 1.3374 0.3227 -0.0221 0.409 Uiso 1 d G
C035 C 1.187(3) 0.401(3) 0.0037(10) 0.28(3) Uani 1 d G
H03E H 1.1461 0.3620 -0.0004 0.336 Uiso 1 d G
C036 C 1.1430(15) 0.500(3) 0.0210(10) 0.233(18) Uani 1 d G
H03F H 1.0710 0.5331 0.0228 0.279 Uiso 1 d G
C041 C -0.3114(19) 0.4183(9) 0.5191(15) 0.23(2) Uani 1 d G
H04A H -0.2687 0.4432 0.4883 0.270 Uiso 1 d G
C042 C -0.385(2) 0.3952(12) 0.5000(6) 0.219(18) Uani 1 d G
H04B H -0.3953 0.4138 0.4557 0.263 Uiso 1 d G
C043 C -0.4554(16) 0.3514(16) 0.5243(18) 0.238(16) Uani 1 d G
H04C H -0.4969 0.3243 0.5027 0.286 Uiso 1 d G
C044 C -0.4471(15) 0.3587(9) 0.5937(14) 0.169(11) Uani 1 d G
H04D H -0.5044 0.3474 0.6208 0.203 Uiso 1 d G
C045 C -0.382(3) 0.3767(11) 0.6263(6) 0.143(10) Uani 1 d G
H04E H -0.3865 0.3717 0.6729 0.172 Uiso 1 d G
C046 C -0.2909(16) 0.4079(13) 0.5855(18) 0.210(14) Uani 1 d G
H04F H -0.2323 0.4179 0.6029 0.252 Uiso 1 d G
N001 N 0.7138(17) 0.2608(13) -0.0451(11) 0.077(6) Uiso 0.50 d P
C051 C 0.6678(18) 0.2845(13) -0.0887(11) 0.049(6) Uiso 0.50 d P
C052 C 0.6206(19) 0.3200(15) -0.1357(11) 0.065(7) Uiso 0.50 d P
H05A H 0.5913 0.2784 -0.1550 0.097 Uiso 0.50 calc PR
H05B H 0.6693 0.3386 -0.1687 0.097 Uiso 0.50 calc PR
H05C H 0.5635 0.3712 -0.1208 0.097 Uiso 0.50 calc PR
N11 N -0.0425(6) 0.0670(5) 0.4114(4) 0.039(2) Uani 1 d .
C12 C -0.1145(8) 0.0824(7) 0.4660(5) 0.039(3) Uani 1 d .
C13 C -0.1413(9) 0.1644(7) 0.4957(6) 0.056(3) Uani 1 d .
H13A H -0.1095 0.2080 0.4778 0.067 Uiso 1 calc R
C14 C -0.2124(10) 0.1823(8) 0.5501(7) 0.075(4) Uani 1 d .
H14A H -0.2282 0.2373 0.5706 0.090 Uiso 1 calc R
C15 C -0.2619(10) 0.1189(10) 0.5754(6) 0.076(4) Uani 1 d .
H15A H -0.3132 0.1326 0.6122 0.091 Uiso 1 calc R
C16 C -0.2385(9) 0.0380(9) 0.5487(6) 0.065(4) Uani 1 d .
H16A H -0.2722 -0.0039 0.5675 0.078 Uiso 1 calc R
C17 C -0.1636(9) 0.0167(7) 0.4929(6) 0.049(3) Uani 1 d .
C18 C -0.1329(10) -0.0644(7) 0.4629(6) 0.058(3) Uani 1 d .
H18A H -0.1600 -0.1106 0.4810 0.069 Uiso 1 calc R
C19 C -0.0635(9) -0.0777(7) 0.4072(6) 0.049(3) Uani 1 d .
H19A H -0.0450 -0.1320 0.3856 0.059 Uiso 1 calc R
C110 C -0.0199(8) -0.0104(6) 0.3824(5) 0.041(3) Uani 1 d .
C111 C 0.0516(8) -0.0246(7) 0.3234(5) 0.040(3) Uani 1 d .
H11A H 0.0750 -0.0806 0.3042 0.048 Uiso 1 calc R
N112 N 0.0836(6) 0.0404(5) 0.2968(4) 0.038(2) Uani 1 d .
C113 C 0.1582(8) 0.0292(6) 0.2397(5) 0.036(2) Uani 1 d .
C114 C 0.2351(8) -0.0487(7) 0.2251(5) 0.047(3) Uani 1 d .
H11B H 0.2365 -0.1003 0.2511 0.056 Uiso 1 calc R
C115 C 0.3100(8) -0.0504(7) 0.1718(6) 0.053(3) Uani 1 d .
H11C H 0.3639 -0.1033 0.1626 0.063 Uiso 1 calc R
C116 C 0.3079(8) 0.0223(7) 0.1324(5) 0.045(3) Uani 1 d .
C117 C 0.2309(8) 0.0992(7) 0.1471(5) 0.045(3) Uani 1 d .
H11D H 0.2279 0.1496 0.1194 0.054 Uiso 1 calc R
C118 C 0.1580(8) 0.1046(6) 0.2012(5) 0.040(3) Uani 1 d .
H11F H 0.1081 0.1590 0.2122 0.048 Uiso 1 calc R
C119 C 0.3916(9) 0.0192(8) 0.0760(6) 0.062(3) Uani 1 d .
H11G H 0.3573 0.0411 0.0355 0.075 Uiso 1 calc R
H11H H 0.4333 -0.0425 0.0693 0.075 Uiso 1 calc R
C120 C 0.4658(8) 0.0734(8) 0.0869(5) 0.048(3) Uani 1 d .
C121 C 0.5305(8) 0.0516(7) 0.1368(6) 0.054(3) Uani 1 d .
H12A H 0.5309 0.0006 0.1633 0.065 Uiso 1 calc R
C122 C 0.5941(9) 0.1009(7) 0.1494(6) 0.052(3) Uani 1 d .
H12C H 0.6374 0.0847 0.1845 0.063 Uiso 1 calc R
C123 C 0.5953(8) 0.1767(7) 0.1096(6) 0.048(3) Uani 1 d .
C124 C 0.5302(9) 0.1991(7) 0.0600(5) 0.053(3) Uani 1 d .
H12B H 0.5290 0.2501 0.0333 0.063 Uiso 1 calc R
C125 C 0.4668(9) 0.1477(8) 0.0488(6) 0.064(4) Uani 1 d .
H12F H 0.4227 0.1638 0.0140 0.077 Uiso 1 calc R
N126 N 0.6626(6) 0.2282(6) 0.1227(4) 0.045(2) Uani 1 d .
C127 C 0.6247(8) 0.3103(7) 0.1264(5) 0.050(3) Uani 1 d .
H12G H 0.5523 0.3358 0.1213 0.060 Uiso 1 calc R
C128 C 0.6899(9) 0.3674(6) 0.1383(5) 0.047(3) Uani 1 d .
N129 N 0.7927(7) 0.3311(5) 0.1411(4) 0.046(2) Uani 1 d .
C130 C 0.8538(9) 0.3840(7) 0.1505(5) 0.041(3) Uani 1 d .
C131 C 0.9625(10) 0.3459(8) 0.1542(5) 0.064(4) Uani 1 d .
H13B H 0.9917 0.2843 0.1504 0.077 Uiso 1 calc R
C132 C 1.0266(11) 0.3980(10) 0.1632(6) 0.082(4) Uani 1 d .
H13D H 1.0995 0.3720 0.1664 0.099 Uiso 1 calc R
C133 C 0.9839(15) 0.4895(10) 0.1676(6) 0.085(5) Uani 1 d .
H13E H 1.0290 0.5247 0.1728 0.102 Uiso 1 calc R
C134 C 0.8796(14) 0.5286(9) 0.1646(6) 0.077(4) Uani 1 d .
H13F H 0.8521 0.5902 0.1689 0.092 Uiso 1 calc R
C135 C 0.8119(12) 0.4773(8) 0.1552(5) 0.061(3) Uani 1 d .
C136 C 0.7044(12) 0.5115(7) 0.1516(6) 0.068(4) Uani 1 d .
H13G H 0.6727 0.5728 0.1552 0.081 Uiso 1 calc R
C137 C 0.6447(10) 0.4582(7) 0.1431(6) 0.067(4) Uani 1 d .
H13H H 0.5714 0.4825 0.1403 0.080 Uiso 1 calc R
N21 N 0.9937(6) 0.0940(6) 0.0725(4) 0.046(2) Uani 1 d .
C22 C 1.0515(8) 0.1185(7) 0.0180(5) 0.044(3) Uani 1 d .
C23 C 1.0145(10) 0.2036(8) -0.0093(6) 0.060(3) Uani 1 d .
H23A H 0.9522 0.2428 0.0104 0.072 Uiso 1 calc R
C24 C 1.0664(12) 0.2298(9) -0.0628(6) 0.074(4) Uani 1 d .
H24A H 1.0396 0.2870 -0.0810 0.089 Uiso 1 calc R
C25 C 1.1604(12) 0.1732(11) -0.0926(7) 0.082(4) Uani 1 d .
H25A H 1.1977 0.1934 -0.1295 0.099 Uiso 1 calc R
C26 C 1.1977(10) 0.0896(10) -0.0682(6) 0.066(4) Uani 1 d .
H26A H 1.2605 0.0515 -0.0883 0.079 Uiso 1 calc R
C27 C 1.1410(8) 0.0592(7) -0.0116(5) 0.046(3) Uani 1 d .
C28 C 1.1719(8) -0.0257(8) 0.0164(6) 0.053(3) Uani 1 d .
H28A H 1.2336 -0.0667 -0.0023 0.064 Uiso 1 calc R
C29 C 1.1164(8) -0.0507(7) 0.0691(6) 0.051(3) Uani 1 d .
H29A H 1.1360 -0.1090 0.0866 0.061 Uiso 1 calc R
C210 C 1.0273(8) 0.0137(7) 0.0974(5) 0.042(3) Uani 1 d .
C211 C 0.9659(8) -0.0081(6) 0.1567(5) 0.039(3) Uani 1 d .
H21A H 0.9819 -0.0669 0.1732 0.047 Uiso 1 calc R
N212 N 0.8918(6) 0.0503(5) 0.1864(4) 0.038(2) Uani 1 d .
C213 C 0.8270(7) 0.0301(6) 0.2424(5) 0.035(2) Uani 1 d .
C214 C 0.7770(8) 0.0973(6) 0.2833(5) 0.042(3) Uani 1 d .
H21B H 0.7898 0.1529 0.2754 0.050 Uiso 1 calc R
C215 C 0.7073(8) 0.0853(7) 0.3366(5) 0.047(3) Uani 1 d .
H21D H 0.6742 0.1324 0.3651 0.057 Uiso 1 calc R
C216 C 0.6862(8) 0.0058(7) 0.3481(5) 0.042(3) Uani 1 d .
C217 C 0.7361(9) -0.0599(7) 0.3057(6) 0.050(3) Uani 1 d .
H21E H 0.7215 -0.1149 0.3128 0.060 Uiso 1 calc R
C218 C 0.8063(8) -0.0504(6) 0.2533(5) 0.044(3) Uani 1 d .
H21F H 0.8398 -0.0979 0.2252 0.052 Uiso 1 calc R
C219 C 0.6048(8) -0.0055(7) 0.4033(6) 0.056(3) Uani 1 d .
H21G H 0.6044 -0.0677 0.4066 0.067 Uiso 1 calc R
H21H H 0.6244 0.0095 0.4455 0.067 Uiso 1 calc R
C220 C 0.4959(8) 0.0516(6) 0.3923(5) 0.040(3) Uani 1 d .
C221 C 0.4452(8) 0.0376(6) 0.3400(5) 0.044(3) Uani 1 d .
H22A H 0.4799 -0.0083 0.3108 0.052 Uiso 1 calc R
C222 C 0.3449(8) 0.0893(6) 0.3297(5) 0.041(3) Uani 1 d .
H22B H 0.3094 0.0767 0.2954 0.049 Uiso 1 calc R
C223 C 0.2966(8) 0.1603(6) 0.3706(5) 0.037(3) Uani 1 d .
C224 C 0.3478(9) 0.1745(6) 0.4236(5) 0.044(3) Uani 1 d .
H22C H 0.3149 0.2215 0.4522 0.053 Uiso 1 calc R
C225 C 0.4451(8) 0.1203(7) 0.4338(5) 0.049(3) Uani 1 d .
H22D H 0.4787 0.1298 0.4701 0.058 Uiso 1 calc R
N226 N 0.1919(6) 0.2118(5) 0.3599(4) 0.039(2) Uani 1 d .
C227 C 0.1735(8) 0.2952(6) 0.3526(5) 0.041(3) Uani 1 d .
H22E H 0.2295 0.3209 0.3528 0.049 Uiso 1 calc R
C228 C 0.0677(8) 0.3513(6) 0.3439(5) 0.038(3) Uani 1 d .
N229 N -0.0092(6) 0.3120(5) 0.3442(4) 0.037(2) Uani 1 d .
C230 C -0.1076(9) 0.3635(6) 0.3355(5) 0.043(3) Uani 1 d .
C231 C -0.1900(8) 0.3235(7) 0.3323(5) 0.050(3) Uani 1 d .
H23B H -0.1745 0.2616 0.3375 0.059 Uiso 1 calc R
C232 C -0.2886(9) 0.3699(8) 0.3220(6) 0.062(3) Uani 1 d .
H23D H -0.3412 0.3413 0.3190 0.075 Uiso 1 calc R
C233 C -0.3126(10) 0.4632(8) 0.3159(6) 0.066(4) Uani 1 d .
H23E H -0.3817 0.4969 0.3082 0.079 Uiso 1 calc R
C234 C -0.2389(10) 0.5035(7) 0.3207(5) 0.056(3) Uani 1 d .
H23C H -0.2581 0.5658 0.3188 0.067 Uiso 1 calc R
C235 C -0.1326(9) 0.4565(6) 0.3286(5) 0.046(3) Uani 1 d .
C236 C -0.0501(9) 0.4939(7) 0.3293(5) 0.051(3) Uani 1 d .
H23H H -0.0635 0.5556 0.3243 0.061 Uiso 1 calc R
C237 C 0.0489(9) 0.4434(6) 0.3372(5) 0.041(3) Uani 1 d .
H23I H 0.1045 0.4694 0.3381 0.049 Uiso 1 calc R

loop_
_atom_type_symbol
_atom_type_description
_atom_type_scat_dispersion_real
_atom_type_scat_dispersion_imag
_atom_type_scat_source
C C 0.0033 0.0016 'International Tables Vol C Tables 4.2.6.8 and 6.1.1.4'
H H 0.0000 0.0000 'International Tables Vol C Tables 4.2.6.8 and 6.1.1.4'
N N 0.0061 0.0033 'International Tables Vol C Tables 4.2.6.8 and 6.1.1.4'
F F 0.0171 0.0103 'International Tables Vol C Tables 4.2.6.8 and 6.1.1.4'
P P 0.1023 0.0942 'International Tables Vol C Tables 4.2.6.8 and 6.1.1.4'
Ag Ag -0.8971 1.1015 'International Tables Vol C Tables 4.2.6.8 and 6.1.1.4'

loop_
_geom_bond_atom_site_label_1
_geom_bond_atom_site_label_2
_geom_bond_distance
_geom_bond_publ_flag
Ag1 N229 2.246(7) y
Ag1 N11 2.289(8) y
Ag1 N112 2.319(8) y
Ag1 N226 2.398(8) y
Ag2 N129 2.261(8) y
Ag2 N21 2.285(8) y
Ag2 N212 2.334(8) y
Ag2 N126 2.403(8) y
P1 F15 1.515(8) ?
P1 F14 1.535(8) ?
P1 F12 1.555(7) ?
P1 F11 1.568(7) ?
P1 F13 1.567(8) ?
P1 F16 1.572(8) ?
P2 F22 1.506(9) ?
P2 F26 1.522(8) ?
P2 F23 1.539(8) ?
P2 F25 1.540(8) ?
P2 F24 1.552(8) ?
P2 F21 1.551(9) ?
C011 C012 1.3454 ?
C011 C016 1.3723 ?
C012 C013 1.4079 ?
C013 C014 1.3603 ?
C014 C015 1.4128 ?
C015 C016 1.3937 ?
C021 C022 1.3708 ?
C021 C026 1.4996 ?
C022 C023 1.2760 ?
C023 C024 1.3165 ?
C024 C025 1.3266 ?
C025 C026 1.3290 ?
C031 C036 1.2962 ?
C031 C032 1.3521 ?
C032 C033 1.3720 ?
C033 C034 1.2704 ?
C034 C035 1.4894 ?
C035 C036 1.5669 ?
C041 C042 1.2538 ?
C041 C046 1.4090 ?
C042 C043 1.3574 ?
C043 C044 1.4508 ?
C044 C045 1.2591 ?
C045 C046 1.5764 ?
N001 C051 1.12(2) ?
C051 C052 1.23(3) ?
N11 C110 1.339(12) ?
N11 C12 1.377(12) ?
C12 C13 1.407(14) ?
C12 C17 1.441(13) ?
C13 C14 1.367(15) ?
C14 C15 1.406(16) ?
C15 C16 1.367(16) ?
C16 C17 1.421(15) ?
C17 C18 1.395(15) ?
C18 C19 1.373(15) ?
C19 C110 1.406(13) ?
C110 C111 1.442(14) ?
C111 N112 1.300(11) ?
N112 C113 1.435(12) ?
C113 C114 1.388(13) ?
C113 C118 1.397(12) ?
C114 C115 1.393(15) ?
C115 C116 1.368(14) ?
C116 C117 1.379(14) ?
C116 C119 1.509(14) ?
C117 C118 1.383(14) ?
C119 C120 1.528(14) ?
C120 C121 1.376(14) ?
C120 C125 1.384(15) ?
C121 C122 1.363(14) ?
C122 C123 1.421(14) ?
C123 C124 1.374(14) ?
C123 N126 1.433(12) ?
C124 C125 1.379(15) ?
N126 C127 1.263(12) ?
C127 C128 1.474(14) ?
C128 N129 1.334(13) ?
C128 C137 1.404(14) ?
N129 C130 1.363(12) ?
C130 C131 1.412(15) ?
C130 C135 1.435(15) ?
C131 C132 1.384(15) ?
C132 C133 1.409(19) ?
C133 C134 1.360(19) ?
C134 C135 1.415(16) ?
C135 C136 1.390(17) ?
C136 C137 1.349(15) ?
N21 C210 1.321(12) ?
N21 C22 1.389(13) ?
C22 C27 1.394(14) ?
C22 C23 1.408(15) ?
C23 C24 1.343(15) ?
C24 C25 1.416(18) ?
C25 C26 1.368(17) ?
C26 C27 1.451(15) ?
C27 C28 1.405(15) ?
C28 C29 1.348(14) ?
C29 C210 1.422(14) ?
C210 C211 1.472(14) ?
C211 N212 1.271(11) ?
N212 C213 1.438(12) ?
C213 C214 1.365(13) ?
C213 C218 1.390(13) ?
C214 C215 1.396(14) ?
C215 C216 1.377(13) ?
C216 C217 1.367(14) ?
C216 C219 1.521(14) ?
C217 C218 1.376(14) ?
C219 C220 1.511(13) ?
C220 C221 1.387(13) ?
C220 C225 1.390(14) ?
C221 C222 1.388(13) ?
C222 C223 1.403(13) ?
C223 C224 1.404(13) ?
C223 N226 1.438(12) ?
C224 C225 1.368(14) ?
N226 C227 1.284(11) ?
C227 C228 1.462(13) ?
C228 N229 1.347(11) ?
C228 C237 1.417(12) ?
N229 C230 1.359(12) ?
C230 C235 1.425(13) ?
C230 C231 1.430(13) ?
C231 C232 1.344(14) ?
C232 C233 1.430(15) ?
C233 C234 1.334(15) ?
C234 C235 1.424(14) ?
C235 C236 1.395(14) ?
C236 C237 1.357(13) ?
